data_7716080
loop_
_publ_author_name
'Thomas, Jarrod R.'
'Giansiracusa, Marcus J.'
'Sulway, Scott A.'

_publ_section_title
;
 Approaching the 1000 K energy barrier in high coordinate lanthanide
 single-ion magnets: Increasing <i>U</i><sub>eff</sub> in the
 [Dy(Tp<sup>2-py</sup>)F]<sup>+</sup> moiety with tetrahydrofuran.
;
_journal_issue 22
_journal_name_full 'Dalton transactions (Cambridge, England : 2003)'
_journal_page_first 9252
_journal_page_last 9256
_journal_paper_doi 10.1039/d4dt01194e
_journal_volume 53
_journal_year 2024
_chemical_formula_moiety 'C32 H35 B Dy F N9 O2, F6 P'
_chemical_formula_sum 'C32 H35 B Dy F7 N9 O2 P'
_chemical_formula_weight 914.97
_space_group_crystal_system monoclinic
_space_group_IT_number 15
_space_group_name_Hall '-C 2yc'
_space_group_name_H-M_alt 'C 1 2/c 1'
_atom_sites_solution_hydrogens mixed
_atom_sites_solution_primary dual
_audit_creation_date 2024-01-11
_audit_creation_method
;
Olex2 1.3
(compiled 2020.11.12 svn.r5f609507 for OlexSys, GUI svn.r6408)
;
_audit_update_record
;
2024-01-17 deposited with the CCDC.	2024-05-15 downloaded from the CCDC.
;
_cell_angle_alpha 90
_cell_angle_beta 125.2830(10)
_cell_angle_gamma 90
_cell_formula_units_Z 8
_cell_length_a 31.5818(13)
_cell_length_b 12.2694(5)
_cell_length_c 22.8942(9)
_cell_measurement_reflns_used 9401
_cell_measurement_temperature 100.00
_cell_measurement_theta_max 33.194
_cell_measurement_theta_min 2.179
_cell_volume 7241.7(5)
_computing_cell_refinement 'SAINT V8.40B (?, 2016)'
_computing_data_reduction 'SAINT V8.40B (?, 2016)'
_computing_molecular_graphics 'Olex2 1.3 (Dolomanov et al., 2009)'
_computing_publication_material 'Olex2 1.3 (Dolomanov et al., 2009)'
_computing_structure_refinement 'XL  (Sheldrick, 2008)'
_computing_structure_solution 'SHELXT 2018/2 (Sheldrick, 2018)'
_diffrn_ambient_temperature 100.00
_diffrn_measured_fraction_theta_full 0.998
_diffrn_measured_fraction_theta_max 0.999
_diffrn_measurement_device_type 'Bruker D8Quest'
_diffrn_radiation_type MoK\a
_diffrn_radiation_wavelength 0.71073
_diffrn_reflns_av_R_equivalents 0.0506
_diffrn_reflns_av_unetI/netI 0.0237
_diffrn_reflns_Laue_measured_fraction_full 0.998
_diffrn_reflns_Laue_measured_fraction_max 0.999
_diffrn_reflns_limit_h_max 42
_diffrn_reflns_limit_h_min -42
_diffrn_reflns_limit_k_max 16
_diffrn_reflns_limit_k_min -16
_diffrn_reflns_limit_l_max 29
_diffrn_reflns_limit_l_min -30
_diffrn_reflns_number 92218
_diffrn_reflns_point_group_measured_fraction_full 0.998
_diffrn_reflns_point_group_measured_fraction_max 0.999
_diffrn_reflns_theta_full 25.242
_diffrn_reflns_theta_max 28.282
_diffrn_reflns_theta_min 2.358
_diffrn_source_current 1.4
_diffrn_source_power 0.07
_diffrn_source_voltage 50.0
_exptl_absorpt_coefficient_mu 2.188
_exptl_absorpt_correction_T_max 0.7465
_exptl_absorpt_correction_T_min 0.4488
_exptl_absorpt_correction_type multi-scan
_exptl_absorpt_process_details
;
SADABS-2016/2 (Bruker,2016/2) was used for absorption correction.
wR2(int) was 0.1339 before and 0.0790 after correction.
The Ratio of minimum to maximum transmission is 0.6012.
The \l/2 correction factor is Not present.
;
_exptl_crystal_colour 'clear colourless'
_exptl_crystal_colour_lustre clear
_exptl_crystal_colour_primary colourless
_exptl_crystal_density_diffrn 1.678
_exptl_crystal_description block
_exptl_crystal_F_000 3640
_exptl_crystal_size_max 0.5
_exptl_crystal_size_mid 0.4
_exptl_crystal_size_min 0.2
_refine_diff_density_max 1.794
_refine_diff_density_min -1.432
_refine_diff_density_rms 0.132
_refine_ls_extinction_method none
_refine_ls_goodness_of_fit_ref 1.112
_refine_ls_hydrogen_treatment mixed
_refine_ls_matrix_type full
_refine_ls_number_parameters 481
_refine_ls_number_reflns 8994
_refine_ls_number_restraints 0
_refine_ls_restrained_S_all 1.112
_refine_ls_R_factor_all 0.0459
_refine_ls_R_factor_gt 0.0354
_refine_ls_shift/su_max 0.004
_refine_ls_shift/su_mean 0.000
_refine_ls_structure_factor_coef Fsqd
_refine_ls_weighting_details 'w=1/[\s^2^(Fo^2^)+(0.0048P)^2^+84.8420P] where P=(Fo^2^+2Fc^2^)/3'
_refine_ls_weighting_scheme calc
_refine_ls_wR_factor_gt 0.0742
_refine_ls_wR_factor_ref 0.0827
_reflns_Friedel_coverage 0.000
_reflns_number_gt 7382
_reflns_number_total 8994
_reflns_threshold_expression 'I > 2\s(I)'
_cod_data_source_file d4dt01194e2.cif
_cod_data_source_block jrt204_240111_a
_cod_depositor_comments 'Adding full bibliography for 7716079--7716080.cif.'
_cod_database_code 7716080
_shelx_shelxl_version_number 2019/1
_shelx_space_group_comment
;
The symmetry employed for this shelxl refinement is uniquely defined
by the following loop, which should always be used as a source of
symmetry information in preference to the above space-group names.
They are only intended as comments.
;
_shelx_estimated_absorpt_t_max 0.669
_shelx_estimated_absorpt_t_min 0.408
_olex2_refinement_description
;
1. Fixed Uiso
 At 1.2 times of:
  All B(H) groups, All C(H) groups, All C(H,H) groups
2.a Secondary CH2 refined with riding coordinates:
 C25(H25A,H25B), C29(H29A,H29B), C26(H26A,H26B), C28(H28A,H28B), C32(H32A,
 H32B), C31(H31A,H31B), C27(H27A,H27B), C30(H30A,H30B)
2.b Aromatic/amide H refined with riding coordinates:
 C18(H18), C2(H2), C1(H1), C23(H23), C9(H9), C16(H16), C24(H24), C22(H22),
 C8(H8), C10(H10), C17(H17), C21(H21), C7(H7), C6(H6), C15(H15), C5(H5),
 C13(H13), C14(H14)
;
_olex2_submission_special_instructions 'No special instructions were received'

loop_
_space_group_symop_operation_xyz
'x, y, z'
'-x, y, -z+1/2'
'x+1/2, y+1/2, z'
'-x+1/2, y+1/2, -z+1/2'
'-x, -y, -z'
'x, -y, z-1/2'
'-x+1/2, -y+1/2, -z'
'x+1/2, -y+1/2, z-1/2'

loop_
_atom_site_label
_atom_site_type_symbol
_atom_site_fract_x
_atom_site_fract_y
_atom_site_fract_z
_atom_site_U_iso_or_equiv
_atom_site_adp_type
_atom_site_occupancy
_atom_site_site_symmetry_order
_atom_site_calc_flag
_atom_site_refinement_flags_posn
_atom_site_refinement_flags_adp
_atom_site_refinement_flags_occupancy
_atom_site_disorder_assembly
_atom_site_disorder_group
Dy1 Dy 0.65823(2) 0.49803(2) 0.51360(2) 0.01091(5) Uani 1 1 d . . . . .
P1 P 0.41294(4) 1.01023(9) 0.31051(6) 0.0293(2) Uani 1 1 d . . . . .
F1 F 0.71899(8) 0.59397(17) 0.59623(11) 0.0201(4) Uani 1 1 d . . . . .
F3 F 0.36671(11) 1.0010(2) 0.32010(17) 0.0411(6) Uani 1 1 d . . . . .
F6 F 0.41602(10) 0.8802(2) 0.30985(15) 0.0372(6) Uani 1 1 d . . . . .
N1 N 0.53331(11) 0.4478(2) 0.36119(15) 0.0163(5) Uani 1 1 d . . . . .
F7 F 0.45331(11) 1.0086(2) 0.39634(14) 0.0424(7) Uani 1 1 d . . . . .
O1 O 0.62168(9) 0.5204(2) 0.58536(14) 0.0206(5) Uani 1 1 d . . . . .
N3 N 0.61695(12) 0.6926(2) 0.49580(16) 0.0194(6) Uani 1 1 d . . . . .
N4 N 0.56689(10) 0.2867(2) 0.44316(15) 0.0149(5) Uani 1 1 d . . . . .
N6 N 0.70151(11) 0.3669(2) 0.62471(15) 0.0161(5) Uani 1 1 d . . . . .
N2 N 0.56603(11) 0.5205(2) 0.41211(16) 0.0176(6) Uani 1 1 d . . . . .
O2 O 0.66012(11) 0.6048(2) 0.42267(15) 0.0273(6) Uani 1 1 d . . . . .
N9 N 0.73833(11) 0.4408(2) 0.51460(16) 0.0182(6) Uani 1 1 d . . . . .
N8 N 0.64237(12) 0.3715(2) 0.41776(16) 0.0181(6) Uani 1 1 d . . . . .
F2 F 0.37289(14) 1.0146(3) 0.22675(16) 0.0629(10) Uani 1 1 d . . . . .
F4 F 0.41025(15) 1.1406(2) 0.31309(19) 0.0639(10) Uani 1 1 d . . . . .
N7 N 0.59768(11) 0.3201(2) 0.36647(15) 0.0170(6) Uani 1 1 d . . . . .
N5 N 0.61094(11) 0.3284(2) 0.50213(15) 0.0166(6) Uani 1 1 d . . . . .
C18 C 0.65728(15) 0.2717(3) 0.3490(2) 0.0223(7) Uani 1 1 d . . . . .
H18 H 0.674284 0.239477 0.330014 0.027 Uiso 1 1 calc R U . . .
C2 C 0.49032(14) 0.6037(3) 0.3318(2) 0.0264(8) Uani 1 1 d . . . . .
H2 H 0.464086 0.657727 0.307632 0.032 Uiso 1 1 calc R U . . .
C1 C 0.48781(13) 0.4964(3) 0.31280(19) 0.0221(7) Uani 1 1 d . . . . .
H1 H 0.458653 0.462075 0.272084 0.026 Uiso 1 1 calc R U . . .
C23 C 0.82783(15) 0.4644(3) 0.5588(2) 0.0256(8) Uani 1 1 d . . . . .
H23 H 0.860987 0.493878 0.594015 0.031 Uiso 1 1 calc R U . . .
C19 C 0.67848(14) 0.3418(3) 0.40782(19) 0.0179(6) Uani 1 1 d . . . . .
C9 C 0.55004(14) 0.2019(3) 0.4626(2) 0.0199(7) Uani 1 1 d . . . . .
H9 H 0.520043 0.159248 0.431117 0.024 Uiso 1 1 calc R U . . .
C20 C 0.73114(13) 0.3828(3) 0.45914(19) 0.0175(6) Uani 1 1 d . . . . .
C16 C 0.74843(13) 0.3861(3) 0.68570(19) 0.0201(7) Uani 1 1 d . . . . .
H16 H 0.769882 0.439956 0.685319 0.024 Uiso 1 1 calc R U . . .
C3 C 0.54030(13) 0.6154(3) 0.39477(19) 0.0192(7) Uani 1 1 d . . . . .
C24 C 0.78620(14) 0.4807(3) 0.5632(2) 0.0221(7) Uani 1 1 d . . . . .
H24 H 0.791710 0.521809 0.602207 0.026 Uiso 1 1 calc R U . . .
F5 F 0.46056(14) 1.0223(4) 0.3052(2) 0.0723(12) Uani 1 1 d . . . . .
C22 C 0.82016(15) 0.4046(3) 0.5023(2) 0.0264(8) Uani 1 1 d . . . . .
H22 H 0.848055 0.391809 0.498243 0.032 Uiso 1 1 calc R U . . .
C8 C 0.64282(15) 0.7756(3) 0.5411(2) 0.0222(7) Uani 1 1 d . . . . .
H8 H 0.678631 0.766191 0.578003 0.027 Uiso 1 1 calc R U . . .
C10 C 0.58349(13) 0.1877(3) 0.53560(19) 0.0194(7) Uani 1 1 d . . . . .
H10 H 0.581431 0.135198 0.564382 0.023 Uiso 1 1 calc R U . . .
C11 C 0.62137(13) 0.2687(3) 0.55766(18) 0.0156(6) Uani 1 1 d . . . . .
C4 C 0.56654(13) 0.7095(3) 0.44245(19) 0.0185(7) Uani 1 1 d . . . . .
C12 C 0.67108(13) 0.2907(3) 0.62685(18) 0.0155(6) Uani 1 1 d . . . . .
C17 C 0.60596(15) 0.2598(3) 0.32471(19) 0.0213(7) Uani 1 1 d . . . . .
H17 H 0.580786 0.216367 0.285236 0.026 Uiso 1 1 calc R U . . .
B1 B 0.54952(15) 0.3269(3) 0.3685(2) 0.0179(7) Uani 1 1 d . . . . .
H1A H 0.5169(16) 0.278(4) 0.326(2) 0.021 Uiso 1 1 d . U . . .
C21 C 0.77121(15) 0.3635(3) 0.4516(2) 0.0238(7) Uani 1 1 d . . . . .
H21 H 0.765024 0.322552 0.412107 0.029 Uiso 1 1 calc R U . . .
C7 C 0.61984(17) 0.8747(3) 0.5368(2) 0.0303(9) Uani 1 1 d . . . . .
H7 H 0.639462 0.931163 0.570233 0.036 Uiso 1 1 calc R U . . .
C6 C 0.56791(18) 0.8895(3) 0.4828(3) 0.0368(10) Uani 1 1 d . . . . .
H6 H 0.551010 0.956008 0.478791 0.044 Uiso 1 1 calc R U . . .
C15 C 0.76700(14) 0.3310(3) 0.7491(2) 0.0239(7) Uani 1 1 d . . . . .
H15 H 0.800793 0.345530 0.790648 0.029 Uiso 1 1 calc R U . . .
C5 C 0.54099(17) 0.8056(3) 0.4347(3) 0.0341(10) Uani 1 1 d . . . . .
H5 H 0.505349 0.813968 0.396789 0.041 Uiso 1 1 calc R U . . .
C13 C 0.68647(14) 0.2346(3) 0.68864(19) 0.0202(7) Uani 1 1 d . . . . .
H13 H 0.663881 0.183288 0.688487 0.024 Uiso 1 1 calc R U . . .
C14 C 0.73546(15) 0.2543(3) 0.7510(2) 0.0253(8) Uani 1 1 d . . . . .
H14 H 0.747053 0.216131 0.793925 0.030 Uiso 1 1 calc R U . . .
C25 C 0.56823(14) 0.5143(4) 0.5607(2) 0.0276(8) Uani 1 1 d . . . . .
H25A H 0.561187 0.444919 0.575684 0.033 Uiso 1 1 calc R U . . .
H25B H 0.544771 0.519998 0.507918 0.033 Uiso 1 1 calc R U . . .
C29 C 0.62604(18) 0.6011(4) 0.3442(2) 0.0369(10) Uani 1 1 d . . . . .
H29A H 0.592171 0.635359 0.326071 0.044 Uiso 1 1 calc R U . . .
H29B H 0.620004 0.524825 0.327092 0.044 Uiso 1 1 calc R U . . .
C26 C 0.5612(2) 0.6095(5) 0.5953(3) 0.0434(12) Uani 1 1 d . . . . .
H26A H 0.531456 0.598600 0.598321 0.052 Uiso 1 1 calc R U . . .
H26B H 0.556359 0.678276 0.569489 0.052 Uiso 1 1 calc R U . . .
C28 C 0.65099(17) 0.5663(4) 0.6568(2) 0.0342(10) Uani 1 1 d . . . . .
H28A H 0.673539 0.626053 0.660594 0.041 Uiso 1 1 calc R U . . .
H28B H 0.673167 0.509700 0.692497 0.041 Uiso 1 1 calc R U . . .
C32 C 0.69714(18) 0.6893(4) 0.4433(2) 0.0337(9) Uani 1 1 d . . . . .
H32A H 0.729867 0.672826 0.490205 0.040 Uiso 1 1 calc R U . . .
H32B H 0.683557 0.759987 0.446641 0.040 Uiso 1 1 calc R U . . .
C31 C 0.7058(3) 0.6925(6) 0.3857(3) 0.0665(19) Uani 1 1 d . . . . .
H31A H 0.732546 0.638928 0.395171 0.080 Uiso 1 1 calc R U . . .
H31B H 0.716918 0.766091 0.381879 0.080 Uiso 1 1 calc R U . . .
C27 C 0.6132(2) 0.6087(6) 0.6701(3) 0.0586(16) Uani 1 1 d . . . . .
H27A H 0.622812 0.683069 0.690625 0.070 Uiso 1 1 calc R U . . .
H27B H 0.611371 0.560467 0.703253 0.070 Uiso 1 1 calc R U . . .
C30 C 0.6539(2) 0.6638(6) 0.3189(3) 0.0598(17) Uani 1 1 d . . . . .
H30A H 0.658117 0.618281 0.286877 0.072 Uiso 1 1 calc R U . . .
H30B H 0.634432 0.730461 0.292876 0.072 Uiso 1 1 calc R U . . .

loop_
_atom_site_aniso_label
_atom_site_aniso_U_11
_atom_site_aniso_U_22
_atom_site_aniso_U_33
_atom_site_aniso_U_23
_atom_site_aniso_U_13
_atom_site_aniso_U_12
Dy1 0.00949(7) 0.01186(7) 0.01119(7) -0.00092(5) 0.00586(6) -0.00049(5)
P1 0.0227(5) 0.0333(6) 0.0256(5) 0.0115(4) 0.0103(4) -0.0012(4)
F1 0.0156(9) 0.0194(10) 0.0215(10) -0.0053(8) 0.0086(8) -0.0040(8)
F3 0.0355(14) 0.0329(14) 0.0609(19) 0.0022(13) 0.0313(14) 0.0023(11)
F6 0.0284(13) 0.0358(14) 0.0393(14) -0.0027(11) 0.0149(11) 0.0029(11)
N1 0.0147(13) 0.0184(14) 0.0130(13) -0.0018(11) 0.0063(11) -0.0005(11)
F7 0.0354(14) 0.0444(16) 0.0261(13) 0.0040(11) 0.0054(11) -0.0075(12)
O1 0.0154(11) 0.0277(13) 0.0189(12) -0.0050(10) 0.0101(10) -0.0010(10)
N3 0.0181(14) 0.0177(14) 0.0169(14) -0.0008(11) 0.0070(12) 0.0027(11)
N4 0.0125(12) 0.0151(13) 0.0147(13) -0.0034(10) 0.0065(11) -0.0026(10)
N6 0.0144(13) 0.0165(13) 0.0165(13) 0.0001(11) 0.0085(11) 0.0000(10)
N2 0.0148(13) 0.0202(14) 0.0159(13) -0.0025(11) 0.0077(11) -0.0001(11)
O2 0.0318(15) 0.0250(14) 0.0266(14) 0.0049(11) 0.0177(12) -0.0031(12)
N9 0.0158(13) 0.0195(14) 0.0192(14) 0.0001(11) 0.0101(12) 0.0012(11)
N8 0.0204(14) 0.0177(14) 0.0168(14) -0.0027(11) 0.0110(12) -0.0006(11)
F2 0.059(2) 0.076(2) 0.0215(14) 0.0118(15) 0.0043(14) -0.0044(18)
F4 0.079(2) 0.0287(15) 0.063(2) 0.0184(15) 0.0288(19) -0.0085(15)
N7 0.0174(13) 0.0169(13) 0.0156(13) -0.0035(11) 0.0088(12) -0.0020(11)
N5 0.0149(13) 0.0157(13) 0.0157(13) -0.0029(11) 0.0069(11) -0.0044(10)
C18 0.0279(18) 0.0200(17) 0.0242(18) -0.0023(14) 0.0179(16) 0.0036(14)
C2 0.0168(17) 0.0255(19) 0.0241(19) 0.0002(15) 0.0045(15) 0.0049(14)
C1 0.0126(15) 0.0269(18) 0.0161(16) 0.0003(14) 0.0022(13) 0.0022(13)
C23 0.0183(17) 0.0283(19) 0.029(2) 0.0036(16) 0.0129(16) 0.0012(15)
C19 0.0210(16) 0.0173(15) 0.0204(16) 0.0014(13) 0.0148(14) 0.0022(13)
C9 0.0191(16) 0.0138(15) 0.0266(18) -0.0015(13) 0.0132(15) -0.0035(13)
C20 0.0177(16) 0.0149(15) 0.0216(17) 0.0031(13) 0.0123(14) 0.0028(12)
C16 0.0148(15) 0.0206(17) 0.0207(17) -0.0016(13) 0.0079(14) -0.0016(13)
C3 0.0174(16) 0.0172(16) 0.0201(17) 0.0012(13) 0.0091(14) 0.0031(13)
C24 0.0162(16) 0.0298(19) 0.0197(17) 0.0014(14) 0.0101(14) -0.0002(14)
F5 0.049(2) 0.106(3) 0.074(3) 0.009(2) 0.042(2) -0.021(2)
C22 0.0232(18) 0.0258(19) 0.039(2) 0.0028(16) 0.0228(18) 0.0035(15)
C8 0.0236(17) 0.0181(17) 0.0224(17) 0.0000(14) 0.0117(15) 0.0004(14)
C10 0.0189(16) 0.0175(16) 0.0216(17) 0.0005(13) 0.0117(14) -0.0029(13)
C11 0.0148(14) 0.0139(14) 0.0183(16) 0.0008(12) 0.0097(13) 0.0024(12)
C4 0.0166(15) 0.0180(16) 0.0181(16) 0.0005(13) 0.0084(14) 0.0034(13)
C12 0.0148(14) 0.0144(15) 0.0167(15) -0.0013(12) 0.0087(13) 0.0008(12)
C17 0.0255(18) 0.0191(16) 0.0164(16) -0.0033(13) 0.0104(14) 0.0009(14)
B1 0.0179(17) 0.0176(17) 0.0157(17) -0.0032(14) 0.0083(15) 0.0000(14)
C21 0.0261(18) 0.0215(17) 0.030(2) -0.0003(15) 0.0202(17) 0.0020(14)
C7 0.034(2) 0.0154(17) 0.031(2) -0.0045(15) 0.0135(18) 0.0001(15)
C6 0.036(2) 0.0197(19) 0.039(2) -0.0036(17) 0.013(2) 0.0111(17)
C15 0.0158(16) 0.0266(19) 0.0208(17) 0.0025(14) 0.0057(14) -0.0003(14)
C5 0.0250(19) 0.0208(19) 0.039(2) -0.0016(17) 0.0088(18) 0.0087(16)
C13 0.0182(16) 0.0207(17) 0.0207(17) 0.0021(13) 0.0106(14) -0.0007(13)
C14 0.0212(17) 0.0289(19) 0.0208(18) 0.0034(15) 0.0094(15) 0.0007(15)
C25 0.0128(15) 0.046(2) 0.0267(19) 0.0028(17) 0.0127(15) 0.0033(15)
C29 0.032(2) 0.047(3) 0.026(2) 0.0053(19) 0.0139(19) -0.005(2)
C26 0.045(3) 0.052(3) 0.047(3) 0.011(2) 0.035(2) 0.025(2)
C28 0.031(2) 0.047(3) 0.026(2) -0.0147(19) 0.0175(18) -0.0074(19)
C32 0.041(2) 0.027(2) 0.033(2) -0.0027(17) 0.022(2) -0.0105(18)
C31 0.072(4) 0.081(5) 0.056(4) -0.022(3) 0.043(3) -0.037(4)
C27 0.054(3) 0.083(4) 0.044(3) -0.017(3) 0.031(3) 0.011(3)
C30 0.056(3) 0.088(5) 0.033(3) -0.001(3) 0.024(3) -0.029(3)

loop_
_atom_type_symbol
_atom_type_description
_atom_type_scat_dispersion_real
_atom_type_scat_dispersion_imag
_atom_type_scat_source
C C 0.0033 0.0016 'International Tables Vol C Tables 4.2.6.8 and 6.1.1.4'
H H 0.0000 0.0000 'International Tables Vol C Tables 4.2.6.8 and 6.1.1.4'
B B 0.0013 0.0007 'International Tables Vol C Tables 4.2.6.8 and 6.1.1.4'
Dy Dy -0.1892 4.4098 'International Tables Vol C Tables 4.2.6.8 and 6.1.1.4'
F F 0.0171 0.0103 'International Tables Vol C Tables 4.2.6.8 and 6.1.1.4'
N N 0.0061 0.0033 'International Tables Vol C Tables 4.2.6.8 and 6.1.1.4'
O O 0.0106 0.0060 'International Tables Vol C Tables 4.2.6.8 and 6.1.1.4'
P P 0.1023 0.0942 'International Tables Vol C Tables 4.2.6.8 and 6.1.1.4'

loop_
_geom_angle_atom_site_label_1
_geom_angle_atom_site_label_2
_geom_angle_atom_site_label_3
_geom_angle
_geom_angle_site_symmetry_1
_geom_angle_site_symmetry_3
_geom_angle_publ_flag
F1 Dy1 O1 82.88(8) . . ?
F1 Dy1 N3 75.28(9) . . ?
F1 Dy1 N6 77.20(9) . . ?
F1 Dy1 N2 138.27(9) . . ?
F1 Dy1 O2 90.42(9) . . ?
F1 Dy1 N9 76.55(9) . . ?
F1 Dy1 N8 138.87(9) . . ?
F1 Dy1 N5 137.87(9) . . ?
O1 Dy1 N3 68.21(9) . . ?
O1 Dy1 N6 67.18(9) . . ?
O1 Dy1 N9 146.40(9) . . ?
N6 Dy1 N3 129.64(9) . . ?
N2 Dy1 O1 82.30(9) . . ?
N2 Dy1 N3 62.99(9) . . ?
N2 Dy1 N6 130.42(9) . . ?
N2 Dy1 O2 74.93(10) . . ?
N2 Dy1 N9 130.22(9) . . ?
N2 Dy1 N8 73.37(10) . . ?
N2 Dy1 N5 71.65(10) . . ?
O2 Dy1 O1 137.06(9) . . ?
O2 Dy1 N3 69.07(10) . . ?
O2 Dy1 N6 151.77(9) . . ?
O2 Dy1 N9 70.00(9) . . ?
O2 Dy1 N8 71.41(10) . . ?
N9 Dy1 N3 129.37(10) . . ?
N9 Dy1 N6 82.38(9) . . ?
N8 Dy1 O1 135.27(9) . . ?
N8 Dy1 N3 126.74(9) . . ?
N8 Dy1 N6 101.46(9) . . ?
N8 Dy1 N9 62.70(10) . . ?
N5 Dy1 O1 71.66(9) . . ?
N5 Dy1 N3 121.91(10) . . ?
N5 Dy1 N6 62.27(9) . . ?
N5 Dy1 O2 130.96(9) . . ?
N5 Dy1 N9 107.20(9) . . ?
N5 Dy1 N8 65.31(10) . . ?
F3 P1 F7 88.50(17) . . ?
F3 P1 F4 89.64(18) . . ?
F6 P1 F3 89.76(15) . . ?
F6 P1 F7 89.40(15) . . ?
F6 P1 F4 178.64(19) . . ?
F2 P1 F3 90.84(19) . . ?
F2 P1 F6 91.90(18) . . ?
F2 P1 F7 178.5(2) . . ?
F2 P1 F4 89.3(2) . . ?
F2 P1 F5 91.9(2) . . ?
F4 P1 F7 89.37(18) . . ?
F5 P1 F3 176.9(2) . . ?
F5 P1 F6 91.6(2) . . ?
F5 P1 F7 88.69(19) . . ?
F5 P1 F4 89.0(2) . . ?
N2 N1 B1 119.9(3) . . ?
C1 N1 N2 109.8(3) . . ?
C1 N1 B1 130.1(3) . . ?
C25 O1 Dy1 128.0(2) . . ?
C25 O1 C28 107.6(3) . . ?
C28 O1 Dy1 123.1(2) . . ?
C8 N3 Dy1 122.8(2) . . ?
C8 N3 C4 117.1(3) . . ?
C4 N3 Dy1 119.9(2) . . ?
N5 N4 B1 119.0(3) . . ?
C9 N4 N5 109.4(3) . . ?
C9 N4 B1 130.8(3) . . ?
C16 N6 Dy1 122.9(2) . . ?
C16 N6 C12 117.4(3) . . ?
C12 N6 Dy1 118.1(2) . . ?
N1 N2 Dy1 129.3(2) . . ?
C3 N2 Dy1 123.9(2) . . ?
C3 N2 N1 106.6(3) . . ?
C29 O2 Dy1 130.7(2) . . ?
C32 O2 Dy1 121.2(2) . . ?
C32 O2 C29 108.0(3) . . ?
C20 N9 Dy1 119.7(2) . . ?
C24 N9 Dy1 121.9(2) . . ?
C24 N9 C20 117.7(3) . . ?
N7 N8 Dy1 129.0(2) . . ?
C19 N8 Dy1 124.2(2) . . ?
C19 N8 N7 106.8(3) . . ?
N8 N7 B1 119.7(3) . . ?
C17 N7 N8 109.7(3) . . ?
C17 N7 B1 130.2(3) . . ?
N4 N5 Dy1 128.9(2) . . ?
C11 N5 Dy1 123.9(2) . . ?
C11 N5 N4 106.7(3) . . ?
C19 C18 H18 127.8 . . ?
C17 C18 H18 127.8 . . ?
C17 C18 C19 104.4(3) . . ?
C1 C2 H2 127.8 . . ?
C1 C2 C3 104.4(3) . . ?
C3 C2 H2 127.8 . . ?
N1 C1 C2 109.0(3) . . ?
N1 C1 H1 125.5 . . ?
C2 C1 H1 125.5 . . ?
C24 C23 H23 120.6 . . ?
C22 C23 H23 120.6 . . ?
C22 C23 C24 118.9(4) . . ?
N8 C19 C18 110.5(3) . . ?
N8 C19 C20 117.1(3) . . ?
C18 C19 C20 132.3(3) . . ?
N4 C9 H9 125.5 . . ?
N4 C9 C10 108.9(3) . . ?
C10 C9 H9 125.5 . . ?
N9 C20 C19 115.5(3) . . ?
N9 C20 C21 122.2(3) . . ?
C21 C20 C19 122.3(3) . . ?
N6 C16 H16 118.4 . . ?
N6 C16 C15 123.2(3) . . ?
C15 C16 H16 118.4 . . ?
N2 C3 C2 110.2(3) . . ?
N2 C3 C4 118.4(3) . . ?
C2 C3 C4 131.3(3) . . ?
N9 C24 C23 123.0(4) . . ?
N9 C24 H24 118.5 . . ?
C23 C24 H24 118.5 . . ?
C23 C22 H22 120.5 . . ?
C23 C22 C21 119.0(3) . . ?
C21 C22 H22 120.5 . . ?
N3 C8 H8 118.4 . . ?
N3 C8 C7 123.3(4) . . ?
C7 C8 H8 118.4 . . ?
C9 C10 H10 128.0 . . ?
C9 C10 C11 104.1(3) . . ?
C11 C10 H10 128.0 . . ?
N5 C11 C10 110.8(3) . . ?
N5 C11 C12 116.5(3) . . ?
C10 C11 C12 132.3(3) . . ?
N3 C4 C3 114.5(3) . . ?
N3 C4 C5 122.9(3) . . ?
C5 C4 C3 122.5(3) . . ?
N6 C12 C11 115.0(3) . . ?
N6 C12 C13 122.6(3) . . ?
C13 C12 C11 122.3(3) . . ?
N7 C17 C18 108.6(3) . . ?
N7 C17 H17 125.7 . . ?
C18 C17 H17 125.7 . . ?
N1 B1 N7 108.5(3) . . ?
N1 B1 H1A 110(2) . . ?
N4 B1 N1 108.1(3) . . ?
N4 B1 N7 106.8(3) . . ?
N4 B1 H1A 111(2) . . ?
N7 B1 H1A 112(2) . . ?
C20 C21 H21 120.4 . . ?
C22 C21 C20 119.2(4) . . ?
C22 C21 H21 120.4 . . ?
C8 C7 H7 120.7 . . ?
C6 C7 C8 118.7(4) . . ?
C6 C7 H7 120.7 . . ?
C7 C6 H6 120.6 . . ?
C7 C6 C5 118.7(4) . . ?
C5 C6 H6 120.6 . . ?
C16 C15 H15 120.5 . . ?
C16 C15 C14 119.0(3) . . ?
C14 C15 H15 120.5 . . ?
C4 C5 C6 119.2(4) . . ?
C4 C5 H5 120.4 . . ?
C6 C5 H5 120.4 . . ?
C12 C13 H13 120.4 . . ?
C12 C13 C14 119.2(3) . . ?
C14 C13 H13 120.4 . . ?
C15 C14 C13 118.5(3) . . ?
C15 C14 H14 120.7 . . ?
C13 C14 H14 120.7 . . ?
O1 C25 H25A 110.9 . . ?
O1 C25 H25B 110.9 . . ?
O1 C25 C26 104.5(4) . . ?
H25A C25 H25B 108.9 . . ?
C26 C25 H25A 110.9 . . ?
C26 C25 H25B 110.9 . . ?
O2 C29 H29A 110.5 . . ?
O2 C29 H29B 110.5 . . ?
O2 C29 C30 106.0(4) . . ?
H29A C29 H29B 108.7 . . ?
C30 C29 H29A 110.5 . . ?
C30 C29 H29B 110.5 . . ?
C25 C26 H26A 111.5 . . ?
C25 C26 H26B 111.5 . . ?
C25 C26 C27 101.2(4) . . ?
H26A C26 H26B 109.3 . . ?
C27 C26 H26A 111.5 . . ?
C27 C26 H26B 111.5 . . ?
O1 C28 H28A 110.2 . . ?
O1 C28 H28B 110.2 . . ?
O1 C28 C27 107.6(4) . . ?
H28A C28 H28B 108.5 . . ?
C27 C28 H28A 110.2 . . ?
C27 C28 H28B 110.2 . . ?
O2 C32 H32A 110.7 . . ?
O2 C32 H32B 110.7 . . ?
O2 C32 C31 105.1(4) . . ?
H32A C32 H32B 108.8 . . ?
C31 C32 H32A 110.7 . . ?
C31 C32 H32B 110.7 . . ?
C32 C31 H31A 110.9 . . ?
C32 C31 H31B 110.9 . . ?
C32 C31 C30 104.1(5) . . ?
H31A C31 H31B 109.0 . . ?
C30 C31 H31A 110.9 . . ?
C30 C31 H31B 110.9 . . ?
C26 C27 H27A 111.0 . . ?
C26 C27 H27B 111.0 . . ?
C28 C27 C26 103.9(4) . . ?
C28 C27 H27A 111.0 . . ?
C28 C27 H27B 111.0 . . ?
H27A C27 H27B 109.0 . . ?
C29 C30 H30A 110.7 . . ?
C29 C30 H30B 110.7 . . ?
C31 C30 C29 105.3(4) . . ?
C31 C30 H30A 110.7 . . ?
C31 C30 H30B 110.7 . . ?
H30A C30 H30B 108.8 . . ?

loop_
_geom_bond_atom_site_label_1
_geom_bond_atom_site_label_2
_geom_bond_distance
_geom_bond_site_symmetry_2
_geom_bond_publ_flag
Dy1 F1 2.110(2) . ?
Dy1 O1 2.510(2) . ?
Dy1 N3 2.636(3) . ?
Dy1 N6 2.629(3) . ?
Dy1 N2 2.477(3) . ?
Dy1 O2 2.489(3) . ?
Dy1 N9 2.613(3) . ?
Dy1 N8 2.491(3) . ?
Dy1 N5 2.485(3) . ?
P1 F3 1.601(3) . ?
P1 F6 1.599(3) . ?
P1 F7 1.610(3) . ?
P1 F2 1.574(3) . ?
P1 F4 1.604(3) . ?
P1 F5 1.584(3) . ?
N1 N2 1.353(4) . ?
N1 C1 1.345(4) . ?
N1 B1 1.546(5) . ?
O1 C25 1.440(4) . ?
O1 C28 1.449(5) . ?
N3 C8 1.343(5) . ?
N3 C4 1.350(4) . ?
N4 N5 1.360(4) . ?
N4 C9 1.356(4) . ?
N4 B1 1.544(5) . ?
N6 C16 1.345(4) . ?
N6 C12 1.362(4) . ?
N2 C3 1.341(4) . ?
O2 C29 1.468(5) . ?
O2 C32 1.424(5) . ?
N9 C20 1.355(5) . ?
N9 C24 1.349(5) . ?
N8 N7 1.361(4) . ?
N8 C19 1.336(4) . ?
N7 C17 1.349(4) . ?
N7 B1 1.551(5) . ?
N5 C11 1.334(4) . ?
C18 H18 0.9500 . ?
C18 C19 1.401(5) . ?
C18 C17 1.384(5) . ?
C2 H2 0.9500 . ?
C2 C1 1.374(5) . ?
C2 C3 1.401(5) . ?
C1 H1 0.9500 . ?
C23 H23 0.9500 . ?
C23 C24 1.390(5) . ?
C23 C22 1.382(6) . ?
C19 C20 1.463(5) . ?
C9 H9 0.9500 . ?
C9 C10 1.378(5) . ?
C20 C21 1.393(5) . ?
C16 H16 0.9500 . ?
C16 C15 1.388(5) . ?
C3 C4 1.472(5) . ?
C24 H24 0.9500 . ?
C22 H22 0.9500 . ?
C22 C21 1.385(6) . ?
C8 H8 0.9500 . ?
C8 C7 1.389(5) . ?
C10 H10 0.9500 . ?
C10 C11 1.405(5) . ?
C11 C12 1.474(5) . ?
C4 C5 1.381(5) . ?
C12 C13 1.384(5) . ?
C17 H17 0.9500 . ?
B1 H1A 1.10(4) . ?
C21 H21 0.9500 . ?
C7 H7 0.9500 . ?
C7 C6 1.382(6) . ?
C6 H6 0.9500 . ?
C6 C5 1.383(6) . ?
C15 H15 0.9500 . ?
C15 C14 1.389(5) . ?
C5 H5 0.9500 . ?
C13 H13 0.9500 . ?
C13 C14 1.393(5) . ?
C14 H14 0.9500 . ?
C25 H25A 0.9900 . ?
C25 H25B 0.9900 . ?
C25 C26 1.499(6) . ?
C29 H29A 0.9900 . ?
C29 H29B 0.9900 . ?
C29 C30 1.513(7) . ?
C26 H26A 0.9900 . ?
C26 H26B 0.9900 . ?
C26 C27 1.543(8) . ?
C28 H28A 0.9900 . ?
C28 H28B 0.9900 . ?
C28 C27 1.486(7) . ?
C32 H32A 0.9900 . ?
C32 H32B 0.9900 . ?
C32 C31 1.494(7) . ?
C31 H31A 0.9900 . ?
C31 H31B 0.9900 . ?
C31 C30 1.501(8) . ?
C27 H27A 0.9900 . ?
C27 H27B 0.9900 . ?
C30 H30A 0.9900 . ?
C30 H30B 0.9900 . ?

loop_
_geom_torsion_atom_site_label_1
_geom_torsion_atom_site_label_2
_geom_torsion_atom_site_label_3
_geom_torsion_atom_site_label_4
_geom_torsion
_geom_torsion_site_symmetry_1
_geom_torsion_site_symmetry_2
_geom_torsion_site_symmetry_3
_geom_torsion_site_symmetry_4
_geom_torsion_publ_flag
Dy1 O1 C25 C26 -135.3(3) . . . . ?
Dy1 O1 C28 C27 157.0(4) . . . . ?
Dy1 N3 C8 C7 -172.8(3) . . . . ?
Dy1 N3 C4 C3 -4.7(4) . . . . ?
Dy1 N3 C4 C5 172.9(3) . . . . ?
Dy1 N6 C16 C15 166.3(3) . . . . ?
Dy1 N6 C12 C11 17.4(4) . . . . ?
Dy1 N6 C12 C13 -165.2(3) . . . . ?
Dy1 N2 C3 C2 175.3(3) . . . . ?
Dy1 N2 C3 C4 -6.0(5) . . . . ?
Dy1 O2 C29 C30 -166.3(4) . . . . ?
Dy1 O2 C32 C31 150.9(4) . . . . ?
Dy1 N9 C20 C19 -9.5(4) . . . . ?
Dy1 N9 C20 C21 170.6(3) . . . . ?
Dy1 N9 C24 C23 -170.3(3) . . . . ?
Dy1 N8 N7 C17 179.3(2) . . . . ?
Dy1 N8 N7 B1 -7.2(4) . . . . ?
Dy1 N8 C19 C18 -179.0(2) . . . . ?
Dy1 N8 C19 C20 3.1(4) . . . . ?
Dy1 N5 C11 C10 171.0(2) . . . . ?
Dy1 N5 C11 C12 -14.9(4) . . . . ?
N1 N2 C3 C2 -0.1(4) . . . . ?
N1 N2 C3 C4 178.6(3) . . . . ?
O1 C25 C26 C27 -38.9(5) . . . . ?
O1 C28 C27 C26 -13.6(6) . . . . ?
N3 C8 C7 C6 -0.7(7) . . . . ?
N3 C4 C5 C6 0.8(7) . . . . ?
N4 N5 C11 C10 -0.9(4) . . . . ?
N4 N5 C11 C12 173.2(3) . . . . ?
N4 C9 C10 C11 -0.6(4) . . . . ?
N6 C16 C15 C14 -1.9(6) . . . . ?
N6 C12 C13 C14 -1.6(5) . . . . ?
N2 N1 C1 C2 0.1(4) . . . . ?
N2 N1 B1 N4 52.3(4) . . . . ?
N2 N1 B1 N7 -63.1(4) . . . . ?
N2 C3 C4 N3 6.9(5) . . . . ?
N2 C3 C4 C5 -170.7(4) . . . . ?
O2 C29 C30 C31 4.9(7) . . . . ?
O2 C32 C31 C30 33.9(7) . . . . ?
N9 C20 C21 C22 0.1(6) . . . . ?
N8 N7 C17 C18 0.0(4) . . . . ?
N8 N7 B1 N1 61.4(4) . . . . ?
N8 N7 B1 N4 -54.9(4) . . . . ?
N8 C19 C20 N9 4.4(5) . . . . ?
N8 C19 C20 C21 -175.6(3) . . . . ?
N7 N8 C19 C18 0.8(4) . . . . ?
N7 N8 C19 C20 -177.1(3) . . . . ?
N5 N4 C9 C10 0.1(4) . . . . ?
N5 N4 B1 N1 -67.5(4) . . . . ?
N5 N4 B1 N7 49.1(4) . . . . ?
N5 C11 C12 N6 -2.8(4) . . . . ?
N5 C11 C12 C13 179.8(3) . . . . ?
C18 C19 C20 N9 -172.9(4) . . . . ?
C18 C19 C20 C21 7.0(6) . . . . ?
C2 C3 C4 N3 -174.8(4) . . . . ?
C2 C3 C4 C5 7.6(7) . . . . ?
C1 N1 N2 Dy1 -175.1(2) . . . . ?
C1 N1 N2 C3 -0.1(4) . . . . ?
C1 N1 B1 N4 -121.6(4) . . . . ?
C1 N1 B1 N7 123.0(4) . . . . ?
C1 C2 C3 N2 0.1(5) . . . . ?
C1 C2 C3 C4 -178.3(4) . . . . ?
C23 C22 C21 C20 -0.5(6) . . . . ?
C19 N8 N7 C17 -0.5(4) . . . . ?
C19 N8 N7 B1 173.0(3) . . . . ?
C19 C18 C17 N7 0.5(4) . . . . ?
C19 C20 C21 C22 -179.9(3) . . . . ?
C9 N4 N5 Dy1 -170.8(2) . . . . ?
C9 N4 N5 C11 0.5(4) . . . . ?
C9 N4 B1 N1 123.8(4) . . . . ?
C9 N4 B1 N7 -119.6(4) . . . . ?
C9 C10 C11 N5 1.0(4) . . . . ?
C9 C10 C11 C12 -171.9(4) . . . . ?
C20 N9 C24 C23 -0.3(5) . . . . ?
C16 N6 C12 C11 -176.7(3) . . . . ?
C16 N6 C12 C13 0.6(5) . . . . ?
C16 C15 C14 C13 0.8(6) . . . . ?
C3 C2 C1 N1 -0.2(5) . . . . ?
C3 C4 C5 C6 178.2(4) . . . . ?
C24 N9 C20 C19 -179.7(3) . . . . ?
C24 N9 C20 C21 0.3(5) . . . . ?
C24 C23 C22 C21 0.5(6) . . . . ?
C22 C23 C24 N9 -0.1(6) . . . . ?
C8 N3 C4 C3 -179.8(3) . . . . ?
C8 N3 C4 C5 -2.2(6) . . . . ?
C8 C7 C6 C5 -0.8(7) . . . . ?
C10 C11 C12 N6 169.8(4) . . . . ?
C10 C11 C12 C13 -7.6(6) . . . . ?
C11 C12 C13 C14 175.6(3) . . . . ?
C4 N3 C8 C7 2.1(6) . . . . ?
C12 N6 C16 C15 1.1(5) . . . . ?
C12 C13 C14 C15 0.8(6) . . . . ?
C17 N7 B1 N1 -126.7(4) . . . . ?
C17 N7 B1 N4 117.1(4) . . . . ?
C17 C18 C19 N8 -0.8(4) . . . . ?
C17 C18 C19 C20 176.7(4) . . . . ?
B1 N1 N2 Dy1 9.9(4) . . . . ?
B1 N1 N2 C3 -175.1(3) . . . . ?
B1 N1 C1 C2 174.5(4) . . . . ?
B1 N4 N5 Dy1 18.2(4) . . . . ?
B1 N4 N5 C11 -170.4(3) . . . . ?
B1 N4 C9 C10 169.6(3) . . . . ?
B1 N7 C17 C18 -172.6(3) . . . . ?
C7 C6 C5 C4 0.7(8) . . . . ?
C25 O1 C28 C27 -11.1(5) . . . . ?
C25 C26 C27 C28 31.7(6) . . . . ?
C29 O2 C32 C31 -31.7(5) . . . . ?
C28 O1 C25 C26 32.0(4) . . . . ?
C32 O2 C29 C30 16.6(5) . . . . ?
C32 C31 C30 C29 -23.3(7) . . . . ?
